data_2007281
loop_
_publ_author_name
'Branco, Marcelo Cardoso'
'Rodrigues, Ana Maria Goncalves D.'
'Gambardella, Maria Teresa do P.'
'Muzzi, Rosana M.'
'Ferraz, Helena M. C.'

_publ_section_title
;
 \D^4^-7,7-Ethylenedioxy-10-methyloctal-1-one
;
_journal_issue 5
_journal_name_full 'Acta Crystallographica Section C'
_journal_page_first 664
_journal_page_last 666
_journal_paper_doi 10.1107/S0108270197019173
_journal_volume 54
_journal_year 1998
_chemical_formula_moiety 'C13 H18 O3'
_chemical_formula_sum 'C13 H18 O3'
_chemical_formula_weight 222.27
_chemical_name_systematic
;
\D^4^-7,7-ethylenedioxy-10-methyl-octal-1-one
;
_space_group_IT_number 14
_symmetry_cell_setting monoclinic
_symmetry_space_group_name_Hall '-P 2yn'
_symmetry_space_group_name_H-M 'P 1 21/n 1'
_audit_creation_method SHELXL
_cell_angle_alpha 90.00
_cell_angle_beta 100.142(8)
_cell_angle_gamma 90.00
_cell_formula_units_Z 4
_cell_length_a 13.3409(10)
_cell_length_b 5.8353(5)
_cell_length_c 15.0408(10)
_cell_measurement_reflns_used 25
_cell_measurement_temperature 293(2)
_cell_measurement_theta_max 18.20
_cell_measurement_theta_min 9.60
_cell_volume 1152.60(15)
_computing_cell_refinement 'CAD-4 Software'
_computing_data_collection 'CAD-4 Software (Enraf-Nonius, 1989)'
_computing_data_reduction 'MolEN (Fair, 1990)'
_computing_molecular_graphics 'ZORTEP and XPMA (Zsolnai, 1994)'
_computing_publication_material SHELXL93
_computing_structure_refinement 'SHELXL93 (Sheldrick, 1993)'
_computing_structure_solution 'SHELXS86 (Sheldrick, 1985)'
_diffrn_ambient_temperature 293(2)
_diffrn_measurement_device 'Enraf-Nonius CAD-4'
_diffrn_measurement_method \w/2\q
_diffrn_radiation_monochromator graphite
_diffrn_radiation_source 'fine-focus sealed tube'
_diffrn_radiation_type MoK\a
_diffrn_radiation_wavelength 0.71073
_diffrn_reflns_av_R_equivalents 0.0276
_diffrn_reflns_av_sigmaI/netI 0.0676
_diffrn_reflns_limit_h_max 16
_diffrn_reflns_limit_h_min 0
_diffrn_reflns_limit_k_max 7
_diffrn_reflns_limit_k_min 0
_diffrn_reflns_limit_l_max 18
_diffrn_reflns_limit_l_min -18
_diffrn_reflns_number 2435
_diffrn_reflns_theta_max 26.29
_diffrn_reflns_theta_min 3.75
_diffrn_standards_decay_% 3.1
_diffrn_standards_interval_time 120
_diffrn_standards_number 3
_exptl_absorpt_coefficient_mu 0.090
_exptl_absorpt_correction_type none
_exptl_crystal_colour colorless
_exptl_crystal_density_diffrn 1.281
_exptl_crystal_density_meas ?
_exptl_crystal_density_method 'not measured'
_exptl_crystal_description thin_plate
_exptl_crystal_F_000 480
_exptl_crystal_size_max 0.50
_exptl_crystal_size_mid 0.35
_exptl_crystal_size_min 0.03
_refine_diff_density_max 0.338
_refine_diff_density_min -0.277
_refine_ls_extinction_method none
_refine_ls_goodness_of_fit_all 1.023
_refine_ls_goodness_of_fit_obs 1.120
_refine_ls_hydrogen_treatment noref
_refine_ls_matrix_type full
_refine_ls_number_parameters 145
_refine_ls_number_reflns 2330
_refine_ls_number_restraints 0
_refine_ls_restrained_S_all 1.023
_refine_ls_restrained_S_obs 1.120
_refine_ls_R_factor_all 0.1224
_refine_ls_R_factor_obs .0530
_refine_ls_shift/esd_max 0.000
_refine_ls_shift/esd_mean 0.000
_refine_ls_structure_factor_coef Fsqd
_refine_ls_weighting_details 'w = 1/[\s^2^(Fo^2^)+(0.0886P)^2^+0.2067P] where P=(Fo^2^+2Fc^2^)/3'
_refine_ls_weighting_scheme calc
_refine_ls_wR_factor_all 0.1737
_refine_ls_wR_factor_obs .1389
_reflns_number_observed 1303
_reflns_number_total 2330
_reflns_observed_criterion >2sigma(I)
_cod_data_source_file sx1036.cif
_cod_data_source_block sx1036
_cod_depositor_comments
;
The following automatic conversions were performed:

'_exptl_crystal_density_meas' value 'none' was changed to '?' - the
value is perceived as not measured.

Automatic conversion script
Id: cif_fix_values 3008 2015-01-20 13:52:24Z robertas 

The following automatic conversions were performed:

'_refine_ls_weighting_scheme' value 'calc w =
1/[\s^2^(Fo^2^)+(0.0886P)^2^+0.2067P] where P=(Fo^2^+2Fc^2^)/3' was
changed to 'calc'. New tag '_refine_ls_weighting_details' was
created. The value of the new tag was set to 'w =
1/[\s^2^(Fo^2^)+(0.0886P)^2^+0.2067P] where P=(Fo^2^+2Fc^2^)/3'.

Automatic conversion script
Id: cif_fix_values 3143 2015-03-26 13:38:13Z robertas 
;
_cod_original_cell_volume 1152.6(2)
_cod_original_sg_symbol_H-M 'P 21/n'
_cod_database_code 2007281

loop_
_symmetry_equiv_pos_as_xyz
'x, y, z'
'-x+1/2, y+1/2, -z+1/2'
'-x, -y, -z'
'x-1/2, -y-1/2, z-1/2'

loop_
_atom_site_aniso_label
_atom_site_aniso_U_11
_atom_site_aniso_U_22
_atom_site_aniso_U_33
_atom_site_aniso_U_12
_atom_site_aniso_U_13
_atom_site_aniso_U_23
O1 .0593(14) .154(3) .081(2) .041(2) .0171(12) .013(2)
O2 .0409(10) .0489(12) .0709(13) .0062(9) -.0041(9) .0057(10)
O3 .0485(11) .0388(11) .0611(12) .0002(9) -.0088(8) .0003(9)
C1 .0375(13) .0368(14) .0414(13) -.0005(11) .0039(10) -.0077(11)
C2 .042(2) .063(2) .056(2) .0044(14) .0040(13) -.0123(14)
C3 .059(2) .089(3) .057(2) .012(2) -.0193(14) -.017(2)
C4 .084(2) .054(2) .045(2) .008(2) -.0117(15) -.0070(13)
C5 .068(2) .053(2) .0386(14) -.0031(15) .0116(12) -.0057(13)
C6 .0449(14) .0400(15) .0352(13) .0035(11) .0080(10) -.0090(11)
C7 .0439(15) .053(2) .0450(15) .0019(13) .0133(12) -.0041(13)
C8 .0362(13) .0346(14) .0475(14) .0067(11) -.0002(10) -.0016(11)
C9 .045(2) .062(2) .068(2) -.0099(14) .0001(13) .0155(15)
C10 .052(2) .054(2) .054(2) -.0117(14) -.0055(13) .0032(14)
C11 .0516(15) .046(2) .0347(12) .0086(13) .0035(11) .0037(12)
C12 .0420(14) .046(2) .0391(13) -.0007(12) .0106(10) -.0005(11)
C13 .059(2) .039(2) .085(2) -.0046(14) .006(2) -.0116(15)

loop_
_atom_site_label
_atom_site_fract_x
_atom_site_fract_y
_atom_site_fract_z
_atom_site_U_iso_or_equiv
_atom_site_thermal_displace_type
_atom_site_calc_flag
_atom_site_refinement_flags
_atom_site_occupancy
_atom_site_disorder_group
_atom_site_type_symbol
O1 -.1936(2) -.1305(6) .8185(2) .0974(10) Uani d . 1 . O
O2 .28923(13) -.2190(3) .93007(13) .0553(6) Uani d . 1 . O
O3 .18782(13) .0925(3) .89147(12) .0517(5) Uani d . 1 . O
C1 -.0264(2) -.2658(4) .8094(2) .0389(6) Uani d . 1 . C
C2 -.1312(2) -.1679(5) .7712(2) .0543(7) Uani d . 1 . C
C3 -.1569(2) -.1543(6) .6696(2) .0721(10) Uani d . 1 . C
H3A -.1601(2) -.3078(6) .6445(2) .086 Uiso calc R 1 . H
H3B -.2234(2) -.0841(6) .6520(2) .086 Uiso calc R 1 . H
C4 -.0787(2) -.0163(5) .6318(2) .0640(9) Uani d . 1 . C
H4A -.0845(2) -.0495(5) .5679(2) .077 Uiso calc R 1 . H
H4B -.0926(2) .1455(5) .6380(2) .077 Uiso calc R 1 . H
C5 .0270(2) -.0661(5) .6780(2) .0527(7) Uani d . 1 . C
H5 .0800(2) -.0113(5) .6512(2) .063 Uiso calc R 1 . H
C6 .0515(2) -.1825(4) .7545(2) .0399(6) Uani d . 1 . C
C7 .1606(2) -.2350(5) .7948(2) .0467(7) Uani d . 1 . C
H7A .2052(2) -.1624(5) .7588(2) .056 Uiso calc R 1 . H
H7B .1716(2) -.3992(5) .7932(2) .056 Uiso calc R 1 . H
C8 .1879(2) -.1515(4) .8917(2) .0403(6) Uani d . 1 . C
C9 .3486(2) -.0182(5) .9494(2) .0594(8) Uani d . 1 . C
H9A .3856(2) .0165(5) .9010(2) .071 Uiso calc R 1 . H
H9B .3968(2) -.0344(5) 1.0054(2) .071 Uiso calc R 1 . H
C10 .2714(2) .1637(5) .9574(2) .0553(8) Uani d . 1 . C
H10A .2539(2) .1660(5) 1.0173(2) .066 Uiso calc R 1 . H
H10B .2955(2) .3141(5) .9435(2) .066 Uiso calc R 1 . H
C11 .1146(2) -.2443(5) .9489(2) .0446(6) Uani d . 1 . C
H11A .1309(2) -.1802(5) 1.0093(2) .054 Uiso calc R 1 . H
H11B .1217(2) -.4094(5) .9538(2) .054 Uiso calc R 1 . H
C12 .0053(2) -.1842(5) .9077(2) .0420(6) Uani d . 1 . C
H12A -.0030(2) -.0193(5) .9096(2) .050 Uiso calc R 1 . H
H12B -.0400(2) -.2524(5) .9441(2) .050 Uiso calc R 1 . H
C13 -.0355(2) -.5293(5) .8064(2) .0616(8) Uani d . 1 . C
H13A -.0802(12) -.5783(5) .8463(10) .092 Uiso calc R 1 . H
H13B .0306(3) -.5962(5) .8253(13) .092 Uiso calc R 1 . H
H13C -.0625(14) -.5774(5) .7459(3) .092 Uiso calc R 1 . H

loop_
_atom_type_symbol
_atom_type_description
_atom_type_scat_dispersion_real
_atom_type_scat_dispersion_imag
_atom_type_scat_source
O O 0.0106 0.0060 'International Tables Vol C Tables 4.2.6.8 and 6.1.1.4'
C C 0.0033 0.0016 'International Tables Vol C Tables 4.2.6.8 and 6.1.1.4'
H H 0.0000 0.0000 'International Tables Vol C Tables 4.2.6.8 and 6.1.1.4'

loop_
_geom_angle_atom_site_label_1
_geom_angle_atom_site_label_2
_geom_angle_atom_site_label_3
_geom_angle
_geom_angle_publ_flag
C9 O2 C8 108.1(2) y
C10 O3 C8 106.9(2) y
C6 C1 C2 110.2(2) y
C6 C1 C12 109.0(2) y
C2 C1 C12 108.9(2) y
C6 C1 C13 111.2(2) y
C2 C1 C13 107.5(2) y
C12 C1 C13 110.0(2) y
O1 C2 C3 122.0(3) y
O1 C2 C1 121.9(3) y
C3 C2 C1 115.5(2) y
C4 C3 C2 111.1(2) y
C5 C4 C3 112.5(3) y
C6 C5 C4 125.0(3) y
C5 C6 C7 121.8(2) y
C5 C6 C1 123.2(2) y
C7 C6 C1 115.0(2) y
C6 C7 C8 111.8(2) y
O3 C8 O2 106.1(2) y
O3 C8 C11 111.1(2) y
O2 C8 C11 109.4(2) y
O3 C8 C7 108.6(2) y
O2 C8 C7 110.4(2) y
C11 C8 C7 111.2(2) y
O2 C9 C10 103.6(2) y
O3 C10 C9 101.8(2) y
C8 C11 C12 110.8(2) y
C11 C12 C1 113.7(2) y

loop_
_geom_bond_atom_site_label_1
_geom_bond_atom_site_label_2
_geom_bond_site_symmetry_2
_geom_bond_distance
_geom_bond_publ_flag
O1 C2 . 1.206(3) y
O2 C9 . 1.416(3) y
O2 C8 . 1.429(3) y
O3 C10 . 1.417(3) y
O3 C8 . 1.424(3) y
C1 C6 . 1.517(3) y
C1 C2 . 1.525(4) y
C1 C12 . 1.540(3) y
C1 C13 . 1.542(4) y
C2 C3 . 1.509(4) y
C3 C4 . 1.506(5) y
C4 C5 . 1.486(4) y
C5 C6 . 1.327(4) y
C6 C7 . 1.507(3) y
C7 C8 . 1.519(3) y
C8 C11 . 1.511(3) y
C9 C10 . 1.499(4) y
C11 C12 . 1.522(3) y

loop_
_geom_torsion_atom_site_label_1
_geom_torsion_atom_site_label_2
_geom_torsion_atom_site_label_3
_geom_torsion_atom_site_label_4
_geom_torsion
_geom_torsion_publ_flag
C6 C1 C2 O1 -150.1(3) ?
C12 C1 C2 O1 -30.6(4) ?
C13 C1 C2 O1 88.5(4) ?
C6 C1 C2 C3 38.6(3) ?
C12 C1 C2 C3 158.1(2) n
C13 C1 C2 C3 -82.7(3) ?
O1 C2 C3 C4 132.1(3) ?
C1 C2 C3 C4 -56.6(4) ?
C2 C3 C4 C5 41.1(4) ?
C3 C4 C5 C6 -12.4(4) ?
C4 C5 C6 C7 177.1(3) n
C4 C5 C6 C1 -4.9(4) n
C2 C1 C6 C5 -8.0(3) ?
C12 C1 C6 C5 -127.4(3) ?
C13 C1 C6 C5 111.1(3) ?
C2 C1 C6 C7 170.1(2) ?
C12 C1 C6 C7 50.7(3) ?
C13 C1 C6 C7 -70.8(3) ?
C5 C6 C7 C8 125.0(3) n
C1 C6 C7 C8 -53.1(3) ?
C10 O3 C8 O2 -21.7(3) ?
C10 O3 C8 C11 97.1(2) n
C10 O3 C8 C7 -140.3(2) n
C9 O2 C8 O3 -1.8(3) ?
C9 O2 C8 C11 -121.7(2) n
C9 O2 C8 C7 115.6(2) n
C6 C7 C8 O3 -68.5(3) n
C6 C7 C8 O2 175.7(2) n
C6 C7 C8 C11 54.0(3) ?
C8 O2 C9 C10 22.9(3) ?
C8 O3 C10 C9 35.0(3) ?
O2 C9 C10 O3 -35.2(3) ?
O3 C8 C11 C12 65.7(3) n
O2 C8 C11 C12 -177.5(2) n
C7 C8 C11 C12 -55.3(3) ?
C8 C11 C12 C1 55.7(3) ?
C6 C1 C12 C11 -51.9(3) ?
C2 C1 C12 C11 -172.2(2) n
C13 C1 C12 C11 70.2(3) ?
